data_2228979
loop_
_publ_author_name
'Najafi, Ezzatollah'
'Amini, Mostafa M.'
'Ng, Seik Weng'

_publ_section_title
;
 Dimethyl(4'-pyridyl-2,2':6',2''-terpyridine-\k^3^<i>N</i>^1^,<i>N</i>^1'^,<i>N</i>^1''^)bis(thiocyanato-\k<i>N</i>)tin(IV)
;
_journal_coeditor_code BT5461
_journal_issue 2
_journal_name_full 'Acta Crystallographica Section E'
_journal_page_first m211
_journal_paper_doi 10.1107/S1600536811001309
_journal_volume 67
_journal_year 2011
_chemical_formula_iupac '[Sn (C H3)2 (N C S)2 (C20 H14 N4)]'
_chemical_formula_moiety 'C24 H20 N6 S2 Sn'
_chemical_formula_sum 'C24 H20 N6 S2 Sn'
_chemical_formula_weight 575.27
_chemical_name_systematic
;
Dimethyl(4'-pyridyl-2,2':6',2''-terpyridine-
\k^3^<i>N</i>^1^,<i>N</i>^1'^,<i>N</i>^1''^)bis(thiocyanato-\k<i>N</i>)tin(IV)
;
_space_group_IT_number 2
_symmetry_cell_setting triclinic
_symmetry_space_group_name_Hall '-P 1'
_symmetry_space_group_name_H-M 'P -1'
_atom_sites_solution_hydrogens geom
_atom_sites_solution_primary direct
_atom_sites_solution_secondary difmap
_audit_creation_method SHELXL-97
_cell_angle_alpha 66.814(3)
_cell_angle_beta 87.665(3)
_cell_angle_gamma 83.552(2)
_cell_formula_units_Z 2
_cell_length_a 9.3269(3)
_cell_length_b 10.5017(3)
_cell_length_c 13.1503(4)
_cell_measurement_reflns_used 10240
_cell_measurement_temperature 100(2)
_cell_measurement_theta_max 29.4
_cell_measurement_theta_min 2.2
_cell_volume 1176.52(7)
_computing_cell_refinement 'CrysAlis Pro (Agilent Technologies, 2010)'
_computing_data_collection 'CrysAlis Pro (Agilent Technologies, 2010)'
_computing_data_reduction 'CrysAlis Pro (Agilent Technologies, 2010)'
_computing_molecular_graphics 'X-SEED (Barbour, 2001)'
_computing_publication_material 'publCIF (Westrip, 2010)'
_computing_structure_refinement 'SHELXL97 (Sheldrick, 2008)'
_computing_structure_solution 'SHELXS97 (Sheldrick, 2008)'
_diffrn_ambient_temperature 100(2)
_diffrn_detector_area_resol_mean 10.4041
_diffrn_measured_fraction_theta_full 0.955
_diffrn_measured_fraction_theta_max 0.955
_diffrn_measurement_device_type
;
Agilent Technologies SuperNova (Dual, Cu at zero) diffractometer with an Atlas
detector
;
_diffrn_measurement_method \w
_diffrn_radiation_monochromator Mirror
_diffrn_radiation_source 'SuperNova (Mo) X-ray Source'
_diffrn_radiation_type MoK\a
_diffrn_radiation_wavelength 0.71073
_diffrn_reflns_av_R_equivalents 0.0284
_diffrn_reflns_av_sigmaI/netI 0.0359
_diffrn_reflns_limit_h_max 11
_diffrn_reflns_limit_h_min -12
_diffrn_reflns_limit_k_max 13
_diffrn_reflns_limit_k_min -13
_diffrn_reflns_limit_l_max 16
_diffrn_reflns_limit_l_min -17
_diffrn_reflns_number 15704
_diffrn_reflns_theta_full 27.50
_diffrn_reflns_theta_max 27.50
_diffrn_reflns_theta_min 2.20
_diffrn_standards_decay_% 0
_diffrn_standards_interval_count 0
_diffrn_standards_interval_time 0
_diffrn_standards_number 0
_exptl_absorpt_coefficient_mu 1.289
_exptl_absorpt_correction_T_max 0.8820
_exptl_absorpt_correction_T_min 0.7826
_exptl_absorpt_correction_type multi-scan
_exptl_absorpt_process_details '(CrysAlis Pro; Agilent Technologies, 2010)'
_exptl_crystal_colour Colorless
_exptl_crystal_density_diffrn 1.624
_exptl_crystal_density_method 'not measured'
_exptl_crystal_description Prism
_exptl_crystal_F_000 576
_exptl_crystal_size_max 0.20
_exptl_crystal_size_mid 0.20
_exptl_crystal_size_min 0.10
_refine_diff_density_max 0.509
_refine_diff_density_min -0.485
_refine_ls_extinction_method none
_refine_ls_goodness_of_fit_ref 1.037
_refine_ls_hydrogen_treatment constr
_refine_ls_matrix_type full
_refine_ls_number_parameters 300
_refine_ls_number_reflns 5168
_refine_ls_number_restraints 0
_refine_ls_restrained_S_all 1.037
_refine_ls_R_factor_all 0.0278
_refine_ls_R_factor_gt 0.0238
_refine_ls_shift/su_max 0.001
_refine_ls_shift/su_mean 0.001
_refine_ls_structure_factor_coef Fsqd
_refine_ls_weighting_details 'calc w=1/[\s^2^(Fo^2^)+(0.0270P)^2^+0.2766P] where P=(Fo^2^+2Fc^2^)/3'
_refine_ls_weighting_scheme calc
_refine_ls_wR_factor_gt 0.0552
_refine_ls_wR_factor_ref 0.0595
_reflns_number_gt 4728
_reflns_number_total 5168
_reflns_threshold_expression I>2\s(I)
_cod_data_source_file bt5461.cif
_cod_data_source_block I
_cod_original_cell_volume 1176.52(6)
_cod_database_code 2228979
_cod_database_fobs_code 2228979

loop_
_symmetry_equiv_pos_as_xyz
'x, y, z'
'-x, -y, -z'

loop_
_atom_site_type_symbol
_atom_site_label
_atom_site_fract_x
_atom_site_fract_y
_atom_site_fract_z
_atom_site_U_iso_or_equiv
_atom_site_adp_type
_atom_site_calc_flag
_atom_site_refinement_flags
_atom_site_occupancy
_atom_site_disorder_assembly
_atom_site_disorder_group
Sn Sn1 0.670329(15) 0.378196(13) 0.343774(11) 0.01570(6) Uani d . 1 . .
S S1 0.14249(6) 0.55757(6) 0.27483(5) 0.02139(12) Uani d . 1 . .
S S2 0.54381(7) 0.07411(6) 0.72375(5) 0.02716(14) Uani d . 1 . .
N N1 0.65080(18) 0.52567(17) 0.13746(14) 0.0154(4) Uani d . 1 . .
N N2 0.88281(18) 0.34503(16) 0.22361(14) 0.0137(4) Uani d . 1 . .
N N3 0.90522(19) 0.26172(17) 0.44304(14) 0.0166(4) Uani d . 1 . .
N N4 1.26459(19) -0.03774(18) -0.05850(15) 0.0184(4) Uani d . 1 . .
N N5 0.4323(2) 0.45490(19) 0.32114(15) 0.0241(4) Uani d . 1 . .
N N6 0.5991(2) 0.2807(2) 0.51867(15) 0.0256(4) Uani d . 1 . .
C C1 0.6332(2) 0.1957(2) 0.3225(2) 0.0232(5) Uani d . 1 . .
H H1A 0.6343 0.2139 0.2434 0.035 Uiso calc R 1 . .
H H1B 0.5391 0.1673 0.3536 0.035 Uiso calc R 1 . .
H H1C 0.7091 0.1210 0.3606 0.035 Uiso calc R 1 . .
C C2 0.7301(2) 0.5579(2) 0.35758(18) 0.0201(5) Uani d . 1 . .
H H2A 0.7350 0.5426 0.4359 0.030 Uiso calc R 1 . .
H H2B 0.6583 0.6369 0.3198 0.030 Uiso calc R 1 . .
H H2C 0.8247 0.5779 0.3235 0.030 Uiso calc R 1 . .
C C3 0.5515(2) 0.6360(2) 0.09447(18) 0.0183(4) Uani d . 1 . .
H H3 0.4899 0.6621 0.1439 0.022 Uiso calc R 1 . .
C C4 0.5342(2) 0.7135(2) -0.01779(18) 0.0200(5) Uani d . 1 . .
H H4 0.4632 0.7915 -0.0447 0.024 Uiso calc R 1 . .
C C5 0.6229(2) 0.6748(2) -0.08986(17) 0.0185(4) Uani d . 1 . .
H H5 0.6121 0.7244 -0.1675 0.022 Uiso calc R 1 . .
C C6 0.7274(2) 0.5631(2) -0.04746(17) 0.0166(4) Uani d . 1 . .
H H6 0.7900 0.5355 -0.0956 0.020 Uiso calc R 1 . .
C C7 0.7396(2) 0.4917(2) 0.06618(17) 0.0142(4) Uani d . 1 . .
C C8 0.8551(2) 0.3767(2) 0.11653(17) 0.0138(4) Uani d . 1 . .
C C9 0.9287(2) 0.3065(2) 0.05728(17) 0.0152(4) Uani d . 1 . .
H H9 0.9077 0.3327 -0.0188 0.018 Uiso calc R 1 . .
C C10 1.0339(2) 0.1968(2) 0.11041(17) 0.0146(4) Uani d . 1 . .
C C11 1.0643(2) 0.1662(2) 0.22092(17) 0.0155(4) Uani d . 1 . .
H H11 1.1366 0.0935 0.2594 0.019 Uiso calc R 1 . .
C C12 0.9879(2) 0.2429(2) 0.27423(17) 0.0142(4) Uani d . 1 . .
C C13 1.0163(2) 0.2199(2) 0.39065(17) 0.0158(4) Uani d . 1 . .
C C14 1.1508(2) 0.1658(2) 0.43977(18) 0.0186(5) Uani d . 1 . .
H H14 1.2260 0.1346 0.4015 0.022 Uiso calc R 1 . .
C C15 1.1733(2) 0.1583(2) 0.54597(18) 0.0206(5) Uani d . 1 . .
H H15 1.2647 0.1238 0.5811 0.025 Uiso calc R 1 . .
C C16 1.0606(2) 0.2018(2) 0.59894(18) 0.0214(5) Uani d . 1 . .
H H16 1.0731 0.1974 0.6716 0.026 Uiso calc R 1 . .
C C17 0.9282(2) 0.2523(2) 0.54579(18) 0.0202(5) Uani d . 1 . .
H H17 0.8509 0.2813 0.5837 0.024 Uiso calc R 1 . .
C C18 1.1117(2) 0.1161(2) 0.05122(17) 0.0148(4) Uani d . 1 . .
C C19 1.1493(2) 0.1789(2) -0.05975(17) 0.0165(4) Uani d . 1 . .
H H19 1.1225 0.2753 -0.1005 0.020 Uiso calc R 1 . .
C C20 1.2262(2) 0.0990(2) -0.11010(17) 0.0172(4) Uani d . 1 . .
H H20 1.2531 0.1439 -0.1853 0.021 Uiso calc R 1 . .
C C21 1.2265(2) -0.0968(2) 0.04727(18) 0.0176(4) Uani d . 1 . .
H H21 1.2523 -0.1940 0.0853 0.021 Uiso calc R 1 . .
C C22 1.1520(2) -0.0258(2) 0.10523(17) 0.0156(4) Uani d . 1 . .
H H22 1.1286 -0.0733 0.1809 0.019 Uiso calc R 1 . .
C C23 0.3116(2) 0.4974(2) 0.30293(17) 0.0173(4) Uani d . 1 . .
C C24 0.5756(2) 0.1937(2) 0.60383(18) 0.0198(5) Uani d . 1 . .

loop_
_atom_site_aniso_label
_atom_site_aniso_U_11
_atom_site_aniso_U_22
_atom_site_aniso_U_33
_atom_site_aniso_U_12
_atom_site_aniso_U_13
_atom_site_aniso_U_23
Sn1 0.01512(9) 0.01554(8) 0.01612(9) -0.00096(6) 0.00146(6) -0.00616(6)
S1 0.0158(3) 0.0253(3) 0.0245(3) 0.0018(2) 0.0006(2) -0.0123(2)
S2 0.0260(3) 0.0268(3) 0.0212(3) -0.0053(2) 0.0007(3) -0.0008(2)
N1 0.0135(9) 0.0140(8) 0.0186(9) -0.0003(7) 0.0013(7) -0.0068(7)
N2 0.0137(8) 0.0124(8) 0.0152(9) 0.0003(7) -0.0017(7) -0.0059(7)
N3 0.0198(9) 0.0161(9) 0.0148(9) -0.0019(7) 0.0007(8) -0.0069(7)
N4 0.0171(9) 0.0202(9) 0.0200(10) 0.0007(7) 0.0010(8) -0.0107(8)
N5 0.0177(10) 0.0272(10) 0.0232(10) 0.0003(8) 0.0035(8) -0.0065(8)
N6 0.0252(11) 0.0283(10) 0.0178(10) -0.0040(8) 0.0061(9) -0.0034(8)
C1 0.0242(12) 0.0159(10) 0.0304(13) -0.0034(9) -0.0040(10) -0.0091(10)
C2 0.0256(12) 0.0136(10) 0.0220(12) -0.0013(9) 0.0013(10) -0.0082(9)
C3 0.0154(11) 0.0178(10) 0.0224(12) 0.0005(8) 0.0033(9) -0.0096(9)
C4 0.0172(11) 0.0154(10) 0.0244(12) 0.0043(9) -0.0036(10) -0.0057(9)
C5 0.0198(11) 0.0189(10) 0.0141(11) 0.0002(9) -0.0040(9) -0.0040(9)
C6 0.0170(11) 0.0184(10) 0.0166(11) -0.0009(8) -0.0001(9) -0.0094(9)
C7 0.0133(10) 0.0127(9) 0.0185(11) -0.0009(8) -0.0019(9) -0.0081(8)
C8 0.0125(10) 0.0120(9) 0.0164(10) -0.0012(8) -0.0001(8) -0.0049(8)
C9 0.0155(10) 0.0155(10) 0.0148(10) -0.0016(8) 0.0002(9) -0.0064(8)
C10 0.0133(10) 0.0142(9) 0.0177(11) -0.0030(8) 0.0028(9) -0.0076(8)
C11 0.0141(10) 0.0130(9) 0.0174(11) 0.0004(8) 0.0003(9) -0.0041(8)
C12 0.0124(10) 0.0153(10) 0.0151(10) -0.0014(8) 0.0003(8) -0.0062(8)
C13 0.0182(11) 0.0111(9) 0.0171(11) -0.0009(8) 0.0005(9) -0.0046(8)
C14 0.0173(11) 0.0178(10) 0.0199(11) 0.0039(9) -0.0038(9) -0.0078(9)
C15 0.0208(11) 0.0162(10) 0.0226(12) 0.0007(9) -0.0102(10) -0.0049(9)
C16 0.0287(12) 0.0208(11) 0.0155(11) -0.0032(10) -0.0044(10) -0.0075(9)
C17 0.0230(12) 0.0212(11) 0.0181(11) -0.0026(9) 0.0011(10) -0.0095(9)
C18 0.0120(10) 0.0163(10) 0.0186(11) -0.0013(8) 0.0001(9) -0.0097(9)
C19 0.0156(10) 0.0154(10) 0.0179(11) 0.0001(8) -0.0007(9) -0.0063(8)
C20 0.0160(11) 0.0203(10) 0.0147(11) -0.0020(9) 0.0011(9) -0.0063(9)
C21 0.0153(10) 0.0146(10) 0.0224(12) 0.0014(8) -0.0006(9) -0.0075(9)
C22 0.0133(10) 0.0172(10) 0.0154(10) -0.0006(8) 0.0007(9) -0.0057(8)
C23 0.0216(12) 0.0164(10) 0.0131(10) -0.0041(9) 0.0058(9) -0.0050(8)
C24 0.0131(10) 0.0261(11) 0.0228(12) 0.0001(9) -0.0008(9) -0.0129(10)

loop_
_atom_type_symbol
_atom_type_description
_atom_type_scat_dispersion_real
_atom_type_scat_dispersion_imag
_atom_type_scat_source
C C 0.0033 0.0016 'International Tables Vol C Tables 4.2.6.8 and 6.1.1.4'
H H 0.0000 0.0000 'International Tables Vol C Tables 4.2.6.8 and 6.1.1.4'
N N 0.0061 0.0033 'International Tables Vol C Tables 4.2.6.8 and 6.1.1.4'
S S 0.1246 0.1234 'International Tables Vol C Tables 4.2.6.8 and 6.1.1.4'
Sn Sn -0.6537 1.4246 'International Tables Vol C Tables 4.2.6.8 and 6.1.1.4'

loop_
_geom_angle_atom_site_label_1
_geom_angle_atom_site_label_2
_geom_angle_atom_site_label_3
_geom_angle_site_symmetry_1
_geom_angle_site_symmetry_3
_geom_angle
_geom_angle_publ_flag
C2 Sn1 C1 . . 173.66(8) ?
C2 Sn1 N6 . . 95.00(8) ?
C1 Sn1 N6 . . 88.97(8) ?
C2 Sn1 N5 . . 94.55(8) ?
C1 Sn1 N5 . . 90.97(8) ?
N6 Sn1 N5 . . 80.75(7) ?
C2 Sn1 N3 . . 84.97(7) ?
C1 Sn1 N3 . . 91.04(7) ?
N6 Sn1 N3 . . 77.94(6) ?
N5 Sn1 N3 . . 158.55(6) ?
C2 Sn1 N1 . . 85.50(7) ?
C1 Sn1 N1 . . 92.67(7) ?
N6 Sn1 N1 . . 158.04(6) ?
N5 Sn1 N1 . . 77.33(6) ?
N3 Sn1 N1 . . 123.89(5) ?
C2 Sn1 N2 . . 97.06(7) ?
C1 Sn1 N2 . . 76.72(7) ?
N6 Sn1 N2 . . 138.11(6) ?
N5 Sn1 N2 . . 137.58(6) ?
N3 Sn1 N2 . . 63.44(5) ?
N1 Sn1 N2 . . 63.18(5) ?
C3 N1 C7 . . 117.48(17) ?
C3 N1 Sn1 . . 122.53(13) ?
C7 N1 Sn1 . . 119.96(12) ?
C8 N2 C12 . . 118.48(17) ?
C8 N2 Sn1 . . 117.17(13) ?
C12 N2 Sn1 . . 116.78(13) ?
C17 N3 C13 . . 117.84(18) ?
C17 N3 Sn1 . . 120.77(14) ?
C13 N3 Sn1 . . 121.07(13) ?
C21 N4 C20 . . 116.62(17) ?
C23 N5 Sn1 . . 176.01(17) ?
C24 N6 Sn1 . . 159.06(18) ?
Sn1 C1 H1A . . 109.5 ?
Sn1 C1 H1B . . 109.5 ?
H1A C1 H1B . . 109.5 ?
Sn1 C1 H1C . . 109.5 ?
H1A C1 H1C . . 109.5 ?
H1B C1 H1C . . 109.5 ?
Sn1 C2 H2A . . 109.5 ?
Sn1 C2 H2B . . 109.5 ?
H2A C2 H2B . . 109.5 ?
Sn1 C2 H2C . . 109.5 ?
H2A C2 H2C . . 109.5 ?
H2B C2 H2C . . 109.5 ?
N1 C3 C4 . . 123.57(19) ?
N1 C3 H3 . . 118.2 ?
C4 C3 H3 . . 118.2 ?
C3 C4 C5 . . 118.28(19) ?
C3 C4 H4 . . 120.9 ?
C5 C4 H4 . . 120.9 ?
C6 C5 C4 . . 119.17(19) ?
C6 C5 H5 . . 120.4 ?
C4 C5 H5 . . 120.4 ?
C7 C6 C5 . . 119.20(19) ?
C7 C6 H6 . . 120.4 ?
C5 C6 H6 . . 120.4 ?
N1 C7 C6 . . 122.26(18) ?
N1 C7 C8 . . 116.12(18) ?
C6 C7 C8 . . 121.57(18) ?
N2 C8 C9 . . 122.46(18) ?
N2 C8 C7 . . 115.30(17) ?
C9 C8 C7 . . 122.25(18) ?
C8 C9 C10 . . 119.37(19) ?
C8 C9 H9 . . 120.3 ?
C10 C9 H9 . . 120.3 ?
C11 C10 C9 . . 117.91(18) ?
C11 C10 C18 . . 120.97(18) ?
C9 C10 C18 . . 121.12(19) ?
C12 C11 C10 . . 119.39(19) ?
C12 C11 H11 . . 120.3 ?
C10 C11 H11 . . 120.3 ?
N2 C12 C11 . . 122.32(19) ?
N2 C12 C13 . . 114.86(17) ?
C11 C12 C13 . . 122.81(18) ?
N3 C13 C14 . . 122.62(19) ?
N3 C13 C12 . . 115.37(18) ?
C14 C13 C12 . . 121.93(19) ?
C15 C14 C13 . . 118.8(2) ?
C15 C14 H14 . . 120.6 ?
C13 C14 H14 . . 120.6 ?
C16 C15 C14 . . 118.5(2) ?
C16 C15 H15 . . 120.7 ?
C14 C15 H15 . . 120.7 ?
C15 C16 C17 . . 119.7(2) ?
C15 C16 H16 . . 120.2 ?
C17 C16 H16 . . 120.2 ?
N3 C17 C16 . . 122.5(2) ?
N3 C17 H17 . . 118.7 ?
C16 C17 H17 . . 118.7 ?
C22 C18 C19 . . 117.38(18) ?
C22 C18 C10 . . 120.88(18) ?
C19 C18 C10 . . 121.73(18) ?
C20 C19 C18 . . 119.26(19) ?
C20 C19 H19 . . 120.4 ?
C18 C19 H19 . . 120.4 ?
N4 C20 C19 . . 123.52(19) ?
N4 C20 H20 . . 118.2 ?
C19 C20 H20 . . 118.2 ?
N4 C21 C22 . . 124.19(19) ?
N4 C21 H21 . . 117.9 ?
C22 C21 H21 . . 117.9 ?
C21 C22 C18 . . 119.01(19) ?
C21 C22 H22 . . 120.5 ?
C18 C22 H22 . . 120.5 ?
N5 C23 S1 . . 178.9(2) ?
N6 C24 S2 . . 178.9(2) ?

loop_
_geom_bond_atom_site_label_1
_geom_bond_atom_site_label_2
_geom_bond_site_symmetry_2
_geom_bond_distance
_geom_bond_publ_flag
Sn1 C2 . 2.102(2) ?
Sn1 C1 . 2.110(2) ?
Sn1 N6 . 2.2258(18) ?
Sn1 N5 . 2.2645(19) ?
Sn1 N3 . 2.5246(17) ?
Sn1 N1 . 2.5418(17) ?
Sn1 N2 . 2.5630(17) ?
S1 C23 . 1.632(2) ?
S2 C24 . 1.624(2) ?
N1 C3 . 1.343(3) ?
N1 C7 . 1.351(3) ?
N2 C8 . 1.342(3) ?
N2 C12 . 1.345(3) ?
N3 C17 . 1.340(3) ?
N3 C13 . 1.349(3) ?
N4 C21 . 1.332(3) ?
N4 C20 . 1.337(3) ?
N5 C23 . 1.161(3) ?
N6 C24 . 1.164(3) ?
C1 H1A . 0.9800 ?
C1 H1B . 0.9800 ?
C1 H1C . 0.9800 ?
C2 H2A . 0.9800 ?
C2 H2B . 0.9800 ?
C2 H2C . 0.9800 ?
C3 C4 . 1.383(3) ?
C3 H3 . 0.9500 ?
C4 C5 . 1.383(3) ?
C4 H4 . 0.9500 ?
C5 C6 . 1.382(3) ?
C5 H5 . 0.9500 ?
C6 C7 . 1.386(3) ?
C6 H6 . 0.9500 ?
C7 C8 . 1.481(3) ?
C8 C9 . 1.385(3) ?
C9 C10 . 1.395(3) ?
C9 H9 . 0.9500 ?
C10 C11 . 1.393(3) ?
C10 C18 . 1.478(3) ?
C11 C12 . 1.387(3) ?
C11 H11 . 0.9500 ?
C12 C13 . 1.483(3) ?
C13 C14 . 1.389(3) ?
C14 C15 . 1.391(3) ?
C14 H14 . 0.9500 ?
C15 C16 . 1.372(3) ?
C15 H15 . 0.9500 ?
C16 C17 . 1.388(3) ?
C16 H16 . 0.9500 ?
C17 H17 . 0.9500 ?
C18 C22 . 1.389(3) ?
C18 C19 . 1.393(3) ?
C19 C20 . 1.385(3) ?
C19 H19 . 0.9500 ?
C20 H20 . 0.9500 ?
C21 C22 . 1.382(3) ?
C21 H21 . 0.9500 ?
C22 H22 . 0.9500 ?

loop_
_geom_torsion_atom_site_label_1
_geom_torsion_atom_site_label_2
_geom_torsion_atom_site_label_3
_geom_torsion_atom_site_label_4
_geom_torsion_site_symmetry_1
_geom_torsion_site_symmetry_2
_geom_torsion_site_symmetry_3
_geom_torsion_site_symmetry_4
_geom_torsion
_geom_torsion_publ_flag
C2 Sn1 N1 C3 . . . . -65.95(16) ?
C1 Sn1 N1 C3 . . . . 120.14(17) ?
N6 Sn1 N1 C3 . . . . 26.3(3) ?
N5 Sn1 N1 C3 . . . . 29.74(16) ?
N3 Sn1 N1 C3 . . . . -146.81(15) ?
N2 Sn1 N1 C3 . . . . -166.20(17) ?
C2 Sn1 N1 C7 . . . . 116.06(16) ?
C1 Sn1 N1 C7 . . . . -57.86(16) ?
N6 Sn1 N1 C7 . . . . -151.74(18) ?
N5 Sn1 N1 C7 . . . . -148.25(16) ?
N3 Sn1 N1 C7 . . . . 35.19(16) ?
N2 Sn1 N1 C7 . . . . 15.81(13) ?
C2 Sn1 N2 C8 . . . . -106.42(14) ?
C1 Sn1 N2 C8 . . . . 74.85(14) ?
N6 Sn1 N2 C8 . . . . 147.95(14) ?
N5 Sn1 N2 C8 . . . . -1.71(18) ?
N3 Sn1 N2 C8 . . . . 172.83(15) ?
N1 Sn1 N2 C8 . . . . -25.11(13) ?
C2 Sn1 N2 C12 . . . . 104.32(15) ?
C1 Sn1 N2 C12 . . . . -74.41(15) ?
N6 Sn1 N2 C12 . . . . -1.31(19) ?
N5 Sn1 N2 C12 . . . . -150.97(14) ?
N3 Sn1 N2 C12 . . . . 23.57(13) ?
N1 Sn1 N2 C12 . . . . -174.37(16) ?
C2 Sn1 N3 C17 . . . . 62.31(16) ?
C1 Sn1 N3 C17 . . . . -122.63(16) ?
N6 Sn1 N3 C17 . . . . -33.91(16) ?
N5 Sn1 N3 C17 . . . . -27.3(3) ?
N1 Sn1 N3 C17 . . . . 143.45(14) ?
N2 Sn1 N3 C17 . . . . 162.79(17) ?
C2 Sn1 N3 C13 . . . . -110.95(16) ?
C1 Sn1 N3 C13 . . . . 64.12(16) ?
N6 Sn1 N3 C13 . . . . 152.84(16) ?
N5 Sn1 N3 C13 . . . . 159.42(17) ?
N1 Sn1 N3 C13 . . . . -29.80(17) ?
N2 Sn1 N3 C13 . . . . -10.47(14) ?
C2 Sn1 N6 C24 . . . . -150.2(5) ?
C1 Sn1 N6 C24 . . . . 24.8(5) ?
N5 Sn1 N6 C24 . . . . 116.0(5) ?
N3 Sn1 N6 C24 . . . . -66.5(5) ?
N1 Sn1 N6 C24 . . . . 119.4(5) ?
N2 Sn1 N6 C24 . . . . -43.8(5) ?
C7 N1 C3 C4 . . . . 1.3(3) ?
Sn1 N1 C3 C4 . . . . -176.70(15) ?
N1 C3 C4 C5 . . . . 0.7(3) ?
C3 C4 C5 C6 . . . . -1.7(3) ?
C4 C5 C6 C7 . . . . 0.7(3) ?
C3 N1 C7 C6 . . . . -2.4(3) ?
Sn1 N1 C7 C6 . . . . 175.74(15) ?
C3 N1 C7 C8 . . . . 175.36(18) ?
Sn1 N1 C7 C8 . . . . -6.5(2) ?
C5 C6 C7 N1 . . . . 1.4(3) ?
C5 C6 C7 C8 . . . . -176.24(19) ?
C12 N2 C8 C9 . . . . 1.2(3) ?
Sn1 N2 C8 C9 . . . . -147.48(16) ?
C12 N2 C8 C7 . . . . -179.06(17) ?
Sn1 N2 C8 C7 . . . . 32.2(2) ?
N1 C7 C8 N2 . . . . -17.1(3) ?
C6 C7 C8 N2 . . . . 160.63(18) ?
N1 C7 C8 C9 . . . . 162.59(18) ?
C6 C7 C8 C9 . . . . -19.7(3) ?
N2 C8 C9 C10 . . . . 1.2(3) ?
C7 C8 C9 C10 . . . . -178.43(18) ?
C8 C9 C10 C11 . . . . -2.5(3) ?
C8 C9 C10 C18 . . . . 177.98(18) ?
C9 C10 C11 C12 . . . . 1.3(3) ?
C18 C10 C11 C12 . . . . -179.16(18) ?
C8 N2 C12 C11 . . . . -2.5(3) ?
Sn1 N2 C12 C11 . . . . 146.34(16) ?
C8 N2 C12 C13 . . . . 176.96(17) ?
Sn1 N2 C12 C13 . . . . -34.2(2) ?
C10 C11 C12 N2 . . . . 1.2(3) ?
C10 C11 C12 C13 . . . . -178.18(18) ?
C17 N3 C13 C14 . . . . 1.2(3) ?
Sn1 N3 C13 C14 . . . . 174.64(15) ?
C17 N3 C13 C12 . . . . -175.43(18) ?
Sn1 N3 C13 C12 . . . . -2.0(2) ?
N2 C12 C13 N3 . . . . 24.1(3) ?
C11 C12 C13 N3 . . . . -156.48(19) ?
N2 C12 C13 C14 . . . . -152.59(19) ?
C11 C12 C13 C14 . . . . 26.9(3) ?
N3 C13 C14 C15 . . . . -2.0(3) ?
C12 C13 C14 C15 . . . . 174.45(19) ?
C13 C14 C15 C16 . . . . 1.4(3) ?
C14 C15 C16 C17 . . . . -0.2(3) ?
C13 N3 C17 C16 . . . . 0.1(3) ?
Sn1 N3 C17 C16 . . . . -173.39(15) ?
C15 C16 C17 N3 . . . . -0.5(3) ?
C11 C10 C18 C22 . . . . 35.8(3) ?
C9 C10 C18 C22 . . . . -144.7(2) ?
C11 C10 C18 C19 . . . . -143.3(2) ?
C9 C10 C18 C19 . . . . 36.3(3) ?
C22 C18 C19 C20 . . . . -1.2(3) ?
C10 C18 C19 C20 . . . . 177.93(19) ?
C21 N4 C20 C19 . . . . -0.7(3) ?
C18 C19 C20 N4 . . . . 1.5(3) ?
C20 N4 C21 C22 . . . . -0.4(3) ?
N4 C21 C22 C18 . . . . 0.7(3) ?
C19 C18 C22 C21 . . . . 0.1(3) ?
C10 C18 C22 C21 . . . . -178.98(19) ?
